data_7209599
loop_
_publ_author_name
'Ji, Baoming'
'Deng, Dongsheng'
'Ma, Lufang'
'Li, Hongliang'
'Fan, Xuesen'
'Qu, Guirong'
'Cao, Lei'
'Zhou, Le'

_publ_section_title
;
 Cobalt(ii), nickel(ii), manganese(ii) and zinc(ii) metal--organic
 frameworks constructed with the newly designed
 2-(pyridin-4-yl)-4,6-pyrimidine dicarboxylic acid ligand: syntheses,
 crystal structures and properties
;
_journal_issue 20
_journal_name_full CrystEngComm
_journal_page_first 4107
_journal_paper_doi 10.1039/c3ce00068k
_journal_volume 15
_journal_year 2013
_chemical_formula_sum 'C11 H9 N3 Ni O6'
_chemical_formula_weight 337.92
_chemical_name_systematic
;
?
;
_space_group_IT_number 14
_symmetry_cell_setting monoclinic
_symmetry_space_group_name_Hall '-P 2ybc'
_symmetry_space_group_name_H-M 'P 1 21/c 1'
_atom_sites_solution_hydrogens geom
_atom_sites_solution_primary direct
_atom_sites_solution_secondary difmap
_audit_creation_method SHELXL-97
_cell_angle_alpha 90.00
_cell_angle_beta 96.836(3)
_cell_angle_gamma 90.00
_cell_formula_units_Z 4
_cell_length_a 10.4369(3)
_cell_length_b 8.4152(2)
_cell_length_c 13.9080(4)
_cell_measurement_reflns_used 3089
_cell_measurement_temperature 293(2)
_cell_measurement_theta_max 66.9631
_cell_measurement_theta_min 3.1976
_cell_volume 1212.84(6)
_computing_cell_refinement 'Bruker FRAMBO'
_computing_data_collection 'Bruker FRAMBO'
_computing_data_reduction 'Bruker SAINT'
_computing_molecular_graphics 'Bruker SHELXTL'
_computing_publication_material 'Bruker SHELXTL'
_computing_structure_refinement 'SHELXL-97 (Sheldrick, 1997)'
_computing_structure_solution 'SHELXS-97 (Sheldrick, 1990)'
_diffrn_ambient_temperature 293(2)
_diffrn_measured_fraction_theta_full 1.000
_diffrn_measured_fraction_theta_max 1.000
_diffrn_measurement_device_type 'multiwire proportional'
_diffrn_measurement_method 'phi and omega scans'
_diffrn_radiation_monochromator graphite
_diffrn_radiation_source 'fine-focus sealed tube'
_diffrn_radiation_type CuK\a
_diffrn_radiation_wavelength 1.54184
_diffrn_reflns_av_R_equivalents 0.0200
_diffrn_reflns_av_sigmaI/netI 0.0284
_diffrn_reflns_limit_h_max 12
_diffrn_reflns_limit_h_min -12
_diffrn_reflns_limit_k_max 5
_diffrn_reflns_limit_k_min -10
_diffrn_reflns_limit_l_max 15
_diffrn_reflns_limit_l_min -16
_diffrn_reflns_number 4448
_diffrn_reflns_theta_full 67.08
_diffrn_reflns_theta_max 67.08
_diffrn_reflns_theta_min 4.27
_diffrn_standards_decay_% 0
_diffrn_standards_interval_count 0
_diffrn_standards_interval_time 0
_diffrn_standards_number 0
_exptl_absorpt_coefficient_mu 2.671
_exptl_absorpt_correction_T_max 0.6746
_exptl_absorpt_correction_T_min 0.6450
_exptl_absorpt_correction_type multi-scan
_exptl_absorpt_process_details sadabs
_exptl_crystal_colour green
_exptl_crystal_density_diffrn 1.851
_exptl_crystal_density_method 'not measured'
_exptl_crystal_description block
_exptl_crystal_F_000 688
_exptl_crystal_size_max 0.18
_exptl_crystal_size_mid 0.16
_exptl_crystal_size_min 0.16
_refine_diff_density_max 0.802
_refine_diff_density_min -0.456
_refine_diff_density_rms 0.078
_refine_ls_extinction_method none
_refine_ls_goodness_of_fit_ref 1.078
_refine_ls_hydrogen_treatment constr
_refine_ls_matrix_type full
_refine_ls_number_parameters 190
_refine_ls_number_reflns 2157
_refine_ls_number_restraints 0
_refine_ls_restrained_S_all 1.078
_refine_ls_R_factor_all 0.0382
_refine_ls_R_factor_gt 0.0349
_refine_ls_shift/su_max 0.001
_refine_ls_shift/su_mean 0.000
_refine_ls_structure_factor_coef Fsqd
_refine_ls_weighting_details 'calc w=1/[\s^2^(Fo^2^)+(0.0547P)^2^+1.0831P] where P=(Fo^2^+2Fc^2^)/3'
_refine_ls_weighting_scheme calc
_refine_ls_wR_factor_gt 0.0961
_refine_ls_wR_factor_ref 0.0989
_reflns_number_gt 1987
_reflns_number_total 2157
_reflns_threshold_expression >2sigma(I)
_cod_data_source_file c3ce00068k.txt
_cod_data_source_block 20101131a
_cod_depositor_comments
;
The following automatic conversions were performed:

'_symmetry_cell_setting' value 'Monoclinic' changed to 'monoclinic'
according to /home/saulius/struct/CIF-dictionaries/cif_core.dic
dictionary named 'cif_core.dic' version 2.4.2 from 2011-04-26.

Automatic conversion script
Id: cif_fix_values 1891 2012-01-12 08:04:46Z andrius 
;
_cod_original_cell_volume 1212.83(6)
_cod_original_sg_symbol_H-M P2(1)/c
_cod_database_code 7209599

loop_
_symmetry_equiv_pos_as_xyz
'x, y, z'
'-x, y+1/2, -z+1/2'
'-x, -y, -z'
'x, -y-1/2, z-1/2'

loop_
_atom_site_label
_atom_site_type_symbol
_atom_site_fract_x
_atom_site_fract_y
_atom_site_fract_z
_atom_site_U_iso_or_equiv
_atom_site_adp_type
_atom_site_occupancy
_atom_site_symmetry_multiplicity
_atom_site_calc_flag
_atom_site_refinement_flags
Ni1 Ni 0.80341(4) -0.02271(5) 0.75360(3) 0.01709(16) Uani 1 1 d .
O1 O 0.86239(16) -0.2209(2) 0.68931(12) 0.0198(4) Uani 1 1 d .
O2 O 0.9192(2) -0.3065(3) 0.54941(14) 0.0383(6) Uani 1 1 d .
O3 O 0.8442(2) 0.1120(3) 0.27596(16) 0.0388(5) Uani 1 1 d .
O4 O 0.73658(19) 0.3271(2) 0.31500(14) 0.0278(4) Uani 1 1 d .
O5 O 0.94509(17) 0.1047(2) 0.69497(13) 0.0252(4) Uani 1 1 d .
H5A H 0.9357 0.2035 0.7047 0.038 Uiso 1 1 d R
H5B H 1.0183 0.0693 0.7187 0.038 Uiso 1 1 d R
O6 O 0.93867(19) -0.0604(2) 0.87194(13) 0.0297(4) Uani 1 1 d .
H6A H 0.9192 -0.1156 0.9193 0.045 Uiso 1 1 d R
H6B H 0.9845 0.0193 0.8916 0.045 Uiso 1 1 d R
N1 N 0.7060(2) -0.0008(2) 0.59997(14) 0.0166(4) Uani 1 1 d .
N2 N 0.6551(2) 0.1751(2) 0.46692(15) 0.0208(4) Uani 1 1 d .
N3 N 0.33392(19) 0.3457(2) 0.68376(15) 0.0188(4) Uani 1 1 d .
C1 C 0.8639(2) -0.2133(3) 0.59918(17) 0.0192(5) Uani 1 1 d .
C2 C 0.7896(2) -0.0751(3) 0.54840(17) 0.0165(5) Uani 1 1 d .
C3 C 0.8106(2) -0.0266(3) 0.45730(18) 0.0189(5) Uani 1 1 d .
H3 H 0.8660 -0.0819 0.4216 0.023 Uiso 1 1 calc R
C4 C 0.7457(2) 0.1082(3) 0.42089(17) 0.0184(5) Uani 1 1 d .
C5 C 0.7784(2) 0.1876(3) 0.32775(18) 0.0204(5) Uani 1 1 d .
C6 C 0.6363(2) 0.1164(3) 0.55322(18) 0.0173(5) Uani 1 1 d .
C7 C 0.3912(2) 0.2152(3) 0.72388(18) 0.0230(5) Uani 1 1 d .
H7 H 0.3643 0.1766 0.7809 0.028 Uiso 1 1 calc R
C8 C 0.4882(2) 0.1354(3) 0.68473(18) 0.0226(5) Uani 1 1 d .
H8 H 0.5257 0.0456 0.7153 0.027 Uiso 1 1 calc R
C9 C 0.5292(2) 0.1901(3) 0.59950(18) 0.0185(5) Uani 1 1 d .
C10 C 0.4640(3) 0.3204(3) 0.55488(19) 0.0260(6) Uani 1 1 d .
H10 H 0.4849 0.3572 0.4956 0.031 Uiso 1 1 calc R
C11 C 0.3688(3) 0.3941(3) 0.59894(19) 0.0253(6) Uani 1 1 d .
H11 H 0.3269 0.4813 0.5685 0.030 Uiso 1 1 calc R

loop_
_atom_site_aniso_label
_atom_site_aniso_U_11
_atom_site_aniso_U_22
_atom_site_aniso_U_33
_atom_site_aniso_U_23
_atom_site_aniso_U_13
_atom_site_aniso_U_12
Ni1 0.0207(2) 0.0155(2) 0.0163(2) -0.00193(15) 0.00697(16) -0.00283(15)
O1 0.0261(8) 0.0188(8) 0.0149(8) 0.0012(7) 0.0043(6) 0.0075(7)
O2 0.0604(14) 0.0351(12) 0.0194(9) -0.0017(8) 0.0043(9) 0.0338(11)
O3 0.0584(14) 0.0277(11) 0.0364(11) 0.0084(9) 0.0303(10) 0.0157(10)
O4 0.0358(10) 0.0198(10) 0.0310(10) 0.0096(8) 0.0173(8) 0.0071(8)
O5 0.0260(9) 0.0263(10) 0.0245(9) -0.0021(7) 0.0085(7) -0.0077(8)
O6 0.0361(10) 0.0325(11) 0.0194(8) 0.0043(8) -0.0016(7) -0.0136(8)
N1 0.0198(10) 0.0146(9) 0.0162(9) 0.0001(7) 0.0056(8) 0.0038(8)
N2 0.0243(10) 0.0178(10) 0.0220(10) 0.0044(8) 0.0095(8) 0.0059(8)
N3 0.0206(10) 0.0175(10) 0.0196(10) -0.0015(8) 0.0078(8) 0.0049(8)
C1 0.0218(12) 0.0184(12) 0.0176(11) -0.0002(9) 0.0030(9) 0.0056(9)
C2 0.0199(11) 0.0132(11) 0.0165(11) -0.0022(9) 0.0023(9) 0.0030(9)
C3 0.0210(12) 0.0181(12) 0.0189(12) -0.0004(9) 0.0073(9) 0.0046(9)
C4 0.0219(11) 0.0162(12) 0.0179(11) 0.0000(9) 0.0061(9) 0.0010(9)
C5 0.0232(12) 0.0182(12) 0.0210(12) 0.0038(9) 0.0081(9) 0.0031(10)
C6 0.0183(11) 0.0140(11) 0.0207(11) -0.0007(9) 0.0065(9) 0.0023(9)
C7 0.0268(13) 0.0249(13) 0.0188(11) 0.0042(10) 0.0096(10) 0.0042(10)
C8 0.0241(12) 0.0208(12) 0.0241(12) 0.0073(10) 0.0076(10) 0.0092(10)
C9 0.0190(11) 0.0160(12) 0.0216(12) -0.0010(9) 0.0075(9) 0.0023(9)
C10 0.0339(14) 0.0216(13) 0.0252(13) 0.0063(10) 0.0146(11) 0.0079(11)
C11 0.0307(13) 0.0211(13) 0.0263(13) 0.0069(10) 0.0116(11) 0.0119(10)

loop_
_atom_type_symbol
_atom_type_description
_atom_type_scat_dispersion_real
_atom_type_scat_dispersion_imag
_atom_type_scat_source
C C 0.0181 0.0091 'International Tables Vol C Tables 4.2.6.8 and 6.1.1.4'
H H 0.0000 0.0000 'International Tables Vol C Tables 4.2.6.8 and 6.1.1.4'
O O 0.0492 0.0322 'International Tables Vol C Tables 4.2.6.8 and 6.1.1.4'
Ni Ni -3.0029 0.5091 'International Tables Vol C Tables 4.2.6.8 and 6.1.1.4'
N N 0.0311 0.0180 'International Tables Vol C Tables 4.2.6.8 and 6.1.1.4'

loop_
_geom_angle_atom_site_label_1
_geom_angle_atom_site_label_2
_geom_angle_atom_site_label_3
_geom_angle
_geom_angle_site_symmetry_1
_geom_angle_site_symmetry_3
O4 Ni1 O1 177.47(8) 4_566 .
O4 Ni1 O6 91.50(9) 4_566 .
O1 Ni1 O6 90.60(8) . .
O4 Ni1 O5 92.49(8) 4_566 .
O1 Ni1 O5 89.06(7) . .
O6 Ni1 O5 86.61(8) . .
O4 Ni1 N3 88.11(8) 4_566 2_646
O1 Ni1 N3 90.42(8) . 2_646
O6 Ni1 N3 91.38(8) . 2_646
O5 Ni1 N3 177.92(8) . 2_646
O4 Ni1 N1 101.21(8) 4_566 .
O1 Ni1 N1 77.04(7) . .
O6 Ni1 N1 162.72(8) . .
O5 Ni1 N1 81.23(7) . .
N3 Ni1 N1 100.61(8) 2_646 .
C1 O1 Ni1 116.05(15) . .
C5 O4 Ni1 133.61(17) . 4_565
Ni1 O5 H5A 110.0 . .
Ni1 O5 H5B 108.5 . .
H5A O5 H5B 113.3 . .
Ni1 O6 H6A 119.9 . .
Ni1 O6 H6B 116.2 . .
H6A O6 H6B 111.0 . .
C6 N1 C2 115.5(2) . .
C6 N1 Ni1 132.24(16) . .
C2 N1 Ni1 102.60(15) . .
C4 N2 C6 117.8(2) . .
C11 N3 C7 117.5(2) . .
C11 N3 Ni1 118.64(17) . 2_656
C7 N3 Ni1 123.83(17) . 2_656
O2 C1 O1 126.1(2) . .
O2 C1 C2 118.1(2) . .
O1 C1 C2 115.8(2) . .
N1 C2 C3 122.5(2) . .
N1 C2 C1 115.7(2) . .
C3 C2 C1 121.8(2) . .
C2 C3 C4 117.1(2) . .
C2 C3 H3 121.5 . .
C4 C3 H3 121.5 . .
N2 C4 C3 121.1(2) . .
N2 C4 C5 117.8(2) . .
C3 C4 C5 121.1(2) . .
O3 C5 O4 127.5(2) . .
O3 C5 C4 117.8(2) . .
O4 C5 C4 114.7(2) . .
N2 C6 N1 125.2(2) . .
N2 C6 C9 115.6(2) . .
N1 C6 C9 119.1(2) . .
N3 C7 C8 123.1(2) . .
N3 C7 H7 118.4 . .
C8 C7 H7 118.4 . .
C7 C8 C9 119.4(2) . .
C7 C8 H8 120.3 . .
C9 C8 H8 120.3 . .
C8 C9 C10 117.2(2) . .
C8 C9 C6 123.7(2) . .
C10 C9 C6 119.1(2) . .
C11 C10 C9 119.7(2) . .
C11 C10 H10 120.1 . .
C9 C10 H10 120.1 . .
N3 C11 C10 122.8(2) . .
N3 C11 H11 118.6 . .
C10 C11 H11 118.6 . .

loop_
_geom_bond_atom_site_label_1
_geom_bond_atom_site_label_2
_geom_bond_distance
_geom_bond_site_symmetry_2
Ni1 O4 2.0166(18) 4_566
Ni1 O1 2.0226(17) .
Ni1 O6 2.0614(19) .
Ni1 O5 2.0706(18) .
Ni1 N3 2.083(2) 2_646
Ni1 N1 2.262(2) .
O1 C1 1.257(3) .
O2 C1 1.234(3) .
O3 C5 1.230(3) .
O4 C5 1.258(3) .
O4 Ni1 2.0166(18) 4_565
O5 H5A 0.8500 .
O5 H5B 0.8499 .
O6 H6A 0.8501 .
O6 H6B 0.8500 .
N1 C6 1.346(3) .
N1 C2 1.348(3) .
N2 C4 1.328(3) .
N2 C6 1.334(3) .
N3 C11 1.339(3) .
N3 C7 1.339(3) .
N3 Ni1 2.083(2) 2_656
C1 C2 1.523(3) .
C2 C3 1.373(3) .
C3 C4 1.387(3) .
C3 H3 0.9300 .
C4 C5 1.532(3) .
C6 C9 1.490(3) .
C7 C8 1.380(4) .
C7 H7 0.9300 .
C8 C9 1.386(3) .
C8 H8 0.9300 .
C9 C10 1.396(4) .
C10 C11 1.376(4) .
C10 H10 0.9300 .
C11 H11 0.9300 .

loop_
_geom_hbond_atom_site_label_D
_geom_hbond_atom_site_label_H
_geom_hbond_atom_site_label_A
_geom_hbond_distance_DH
_geom_hbond_distance_HA
_geom_hbond_distance_DA
_geom_hbond_angle_DHA
_geom_hbond_site_symmetry_A
O5 H5A O3 0.85 2.13 2.889(3) 148.7 4_566
O5 H5B O3 0.85 2.09 2.848(3) 148.4 3_756
O6 H6A O2 0.85 1.92 2.740(3) 160.3 4_556
O6 H6B O2 0.85 1.91 2.753(3) 173.1 2_756

loop_
_geom_torsion_atom_site_label_1
_geom_torsion_atom_site_label_2
_geom_torsion_atom_site_label_3
_geom_torsion_atom_site_label_4
_geom_torsion
_geom_torsion_site_symmetry_1
O4 Ni1 O1 C1 72.0(17) 4_566
O6 Ni1 O1 C1 -142.29(18) .
O5 Ni1 O1 C1 -55.70(18) .
N3 Ni1 O1 C1 126.32(18) 2_646
N1 Ni1 O1 C1 25.52(17) .
O4 Ni1 N1 C6 8.4(2) 4_566
O1 Ni1 N1 C6 -173.5(2) .
O6 Ni1 N1 C6 -128.2(3) .
O5 Ni1 N1 C6 -82.4(2) .
N3 Ni1 N1 C6 98.6(2) 2_646
O4 Ni1 N1 C2 151.36(15) 4_566
O1 Ni1 N1 C2 -30.52(15) .
O6 Ni1 N1 C2 14.8(3) .
O5 Ni1 N1 C2 60.54(15) .
N3 Ni1 N1 C2 -118.48(16) 2_646
Ni1 O1 C1 O2 164.9(2) .
Ni1 O1 C1 C2 -15.3(3) .
C6 N1 C2 C3 5.2(3) .
Ni1 N1 C2 C3 -145.2(2) .
C6 N1 C2 C1 -177.1(2) .
Ni1 N1 C2 C1 32.6(2) .
O2 C1 C2 N1 164.2(2) .
O1 C1 C2 N1 -15.7(3) .
O2 C1 C2 C3 -18.0(4) .
O1 C1 C2 C3 162.1(2) .
N1 C2 C3 C4 2.7(4) .
C1 C2 C3 C4 -174.9(2) .
C6 N2 C4 C3 5.5(4) .
C6 N2 C4 C5 -172.9(2) .
C2 C3 C4 N2 -8.4(4) .
C2 C3 C4 C5 170.0(2) .
Ni1 O4 C5 O3 -31.2(4) 4_565
Ni1 O4 C5 C4 146.61(19) 4_565
N2 C4 C5 O3 -167.1(3) .
C3 C4 C5 O3 14.5(4) .
N2 C4 C5 O4 14.8(3) .
C3 C4 C5 O4 -163.6(2) .
C4 N2 C6 N1 3.4(4) .
C4 N2 C6 C9 -177.0(2) .
C2 N1 C6 N2 -8.6(4) .
Ni1 N1 C6 N2 130.7(2) .
C2 N1 C6 C9 171.8(2) .
Ni1 N1 C6 C9 -48.9(3) .
C11 N3 C7 C8 3.7(4) .
Ni1 N3 C7 C8 -175.5(2) 2_656
N3 C7 C8 C9 -0.5(4) .
C7 C8 C9 C10 -3.3(4) .
C7 C8 C9 C6 177.6(2) .
N2 C6 C9 C8 174.1(2) .
N1 C6 C9 C8 -6.3(4) .
N2 C6 C9 C10 -5.0(3) .
N1 C6 C9 C10 174.7(2) .
C8 C9 C10 C11 3.8(4) .
C6 C9 C10 C11 -177.1(2) .
C7 N3 C11 C10 -3.2(4) .
Ni1 N3 C11 C10 176.1(2) 2_656
C9 C10 C11 N3 -0.6(4) .
